data_1563743
loop_
_publ_author_name
'Duan, Fang-Fang'
'Liu, Lin'
'Gao, Ying'
'Peng, Xiao-Gang'
'Meng, Xiang-Gao'
'Ruan, Han-Li'

_publ_section_title
;
 [11]-Chaetoglobosins from Pseudeurotium bakeri Induce G2/M Cell Cycle
 Arrest and Apoptosis in Human Cancer Cells
;
_journal_name_full 'Journal of Natural Products'
_journal_paper_doi 10.1021/acs.jnatprod.0c01335
_journal_year 2021
_chemical_absolute_configuration ad
_chemical_formula_moiety 'C29 H36 N2 O3, C H4 O'
_chemical_formula_sum 'C30 H40 N2 O4'
_chemical_formula_weight 492.64
_space_group_crystal_system monoclinic
_space_group_IT_number 4
_space_group_name_Hall 'P 2yb'
_space_group_name_H-M_alt 'P 1 21 1'
_atom_sites_solution_hydrogens geom
_atom_sites_solution_primary dual
_audit_creation_date 2020-07-02
_audit_creation_method
;
Olex2 1.2
(compiled 2018.05.29 svn.r3508 for OlexSys, GUI svn.r5506)
;
_cell_angle_alpha 90
_cell_angle_beta 102.8192(10)
_cell_angle_gamma 90
_cell_formula_units_Z 2
_cell_length_a 11.5437(2)
_cell_length_b 9.9455(2)
_cell_length_c 11.8095(2)
_cell_measurement_reflns_used 19097
_cell_measurement_temperature 99.99(10)
_cell_measurement_theta_max 73.4720
_cell_measurement_theta_min 3.8320
_cell_volume 1322.03(4)
_computing_cell_refinement 'CrysAlisPro 1.171.39.28b (Rigaku OD, 2015)'
_computing_data_collection 'CrysAlisPro 1.171.39.28b (Rigaku OD, 2015)'
_computing_data_reduction 'CrysAlisPro 1.171.39.28b (Rigaku OD, 2015)'
_computing_molecular_graphics 'Olex2 (Dolomanov et al., 2009)'
_computing_publication_material 'Olex2 (Dolomanov et al., 2009)'
_computing_structure_refinement 'XL (Sheldrick, 2008)'
_computing_structure_solution 'XM (Sheldrick, 2008)'
_diffrn_ambient_environment N~2~
_diffrn_ambient_temperature 99.99(10)
_diffrn_detector 'CCD plate'
_diffrn_measured_fraction_theta_full 1.000
_diffrn_measured_fraction_theta_max 0.994
_diffrn_measurement_details
;
List of Runs (angles in degrees, time in seconds):

  # Type    Start    End  Width  t~exp~   \w     \q     \k     \f   Frames
--------------------------------------------------------------------------
  1  \w    -11.00  23.00   0.50    0.50    --    0.00  38.00 -30.00   68
  2  \w    -32.00  17.00   0.50    0.50    --    0.00 -38.00  60.00   98
  3  \w    -18.00  28.00   0.50    0.50    --    0.00 -77.00-180.00   92
  4  \w    -21.00  31.00   0.50    0.50    --    0.00 -82.00 120.00  104
  5  \w    -14.00  74.00   0.50    0.50    --    0.00  38.00  90.00  176
  6  \w    -21.00  87.00   0.50    0.50    --    0.00  57.00 -90.00  216
  7  \w    -16.00  62.00   0.50    0.50    --    0.00  19.00-150.00  156
  8  \w     30.00  80.00   0.50    0.50    --    0.00  38.00 -30.00  100
  9  \w    -20.00  41.00   0.50    0.50    --    0.00  57.00-150.00  122
 10  \w     49.00  89.00   0.50    0.50    --    0.00  57.00-150.00   80
 11  \w    140.00 175.00   0.50    0.50    --   94.60  52.00 143.14   70
 12  \w     66.00  92.00   0.50    0.50    --   94.60  74.00 -71.83   52
 13  \w     69.00 174.00   0.50    0.50    --   94.60  68.00-176.19  210
 14  \w     69.00  95.00   0.50    0.50    --   94.60  68.00  60.68   52
 15  \w    135.00 161.00   0.50    0.50    --   94.60  75.00-166.56   52
 16  \w     73.00 116.00   0.50    0.50    --   94.60  52.00 143.14   86
 17  \w    139.00 177.00   0.50    0.50    --   94.60  59.00 -67.14   76
 18  \w     66.00  92.00   0.50    0.50    --   94.60  75.00-166.56   52
 19  \w     68.00 166.00   0.50    0.50    --   94.60  70.00  75.42  196
 20  \w    134.00 159.00   0.50    0.50    --   94.60  71.00 155.76   50
 21  \w     66.00  99.00   0.50    0.50    --   94.60  74.00 -12.22   66
 22  \w    124.00 181.00   0.50    0.50    --   94.60  74.00 -12.22  114
 23  \w     67.00 180.00   0.50    0.50    --   94.60  72.00 -22.28  226
 24  \w     68.00  93.00   0.50    0.50    --   94.60  70.00  49.50   50
 25  \w    103.00 184.00   0.50    0.50    --   94.60  70.00  49.50  162
 26  \w      5.00  76.00   0.50    0.50    --   94.60 -82.00  90.00  142
 27  \w      6.00  68.00   0.50    0.50    --   94.60 -82.00 150.00  124
 28  \w     74.00 122.00   0.50    0.50    --   94.60 -82.00 150.00   96
 29  \w    158.00 183.00   0.50    0.50    --   94.60  66.00 150.22   50
 30  \w    156.00 182.00   0.50    0.50    --   94.60  63.00 -42.71   52
 31  \w     67.00  93.00   0.50    0.50    --   94.60  71.00 155.76   52
 32  \w     71.00  97.00   0.50    0.50    --   94.60  61.00  30.00   52
 33  \w    135.00 183.00   0.50    0.50    --   94.60  74.00-128.94   96
 34  \w     69.00  95.00   0.50    0.50    --   94.60  66.00 150.22   52
 35  \w     64.00 125.00   0.50    0.50    --   94.60 -82.00  60.00  122
 36  \w     71.00 135.00   0.50    0.50    --   94.60  61.00 -30.00  128
 37  \w      7.00 126.00   0.50    0.50    --   94.60 -82.00 -90.00  238
 38  \w     72.00  97.00   0.50    0.50    --   94.60  61.00 120.00   50
 39  \w     77.00 119.00   0.50    0.50    --   94.60  45.00  60.00   84
 40  \w     71.00 129.00   0.50    0.50    --   94.60  61.00-180.00  116
 41  \w     67.00 122.00   0.50    0.50    --   94.60  74.00-128.94  110
 42  \w     71.00 124.00   0.50    0.50    --   94.60  61.00 -90.00  106
 43  \w     69.00  95.00   0.50    0.50    --   94.60  66.00  91.47   52
 44  \w     80.00 112.00   0.50    0.50    --   94.60  45.00  30.00   64
 45  \w     71.00 140.00   0.50    0.50    --   94.60  61.00 150.00  138
 46  \w     67.00 136.00   0.50    0.50    --   94.60  71.00  93.09  138
 47  \w     69.00  94.00   0.50    0.50    --   94.60  70.00-131.46   50
 48  \w     70.00 115.00   0.50    0.50    --   94.60  63.00 -42.71   90
 49  \w     44.00  77.00   0.50    0.50    --   94.60 -82.00 -60.00   66
 50  \w     82.00 124.00   0.50    0.50    --   94.60 -82.00 -60.00   84
 51  \w     13.00  73.00   0.50    0.50    --   94.60 -82.00 -30.00  120
 52  \w     95.00 121.00   0.50    0.50    --   94.60 -82.00 -30.00   52
 53  \w     71.00 135.00   0.50    0.50    --   94.60  59.00 -67.14  128
 54  \w     92.00 122.00   0.50    0.50    --   94.60 -82.00  90.00   60
 55  \w     72.00  98.00   0.50    0.50    --   94.60  56.00-129.39   52
;
_diffrn_measurement_device 'four-circle diffractometer'
_diffrn_measurement_device_type 'XtaLAB AFC12 (RINC): Kappa single'
_diffrn_measurement_method '\w scans'
_diffrn_orient_matrix_type 'CrysAlisPro convention (1999,Acta A55,543-557)'
_diffrn_orient_matrix_UB_11 0.0849791000
_diffrn_orient_matrix_UB_12 -0.0214999000
_diffrn_orient_matrix_UB_13 0.1191521000
_diffrn_orient_matrix_UB_21 0.1023543000
_diffrn_orient_matrix_UB_22 0.0617831000
_diffrn_orient_matrix_UB_23 -0.0469579000
_diffrn_orient_matrix_UB_31 -0.0320820000
_diffrn_orient_matrix_UB_32 0.1404023000
_diffrn_orient_matrix_UB_33 0.0388275000
_diffrn_radiation_monochromator graphite
_diffrn_radiation_probe x-ray
_diffrn_radiation_type CuK\a
_diffrn_radiation_wavelength 1.54184
_diffrn_reflns_av_R_equivalents 0.0461
_diffrn_reflns_av_unetI/netI 0.0274
_diffrn_reflns_Laue_measured_fraction_full 1.000
_diffrn_reflns_Laue_measured_fraction_max 0.994
_diffrn_reflns_limit_h_max 14
_diffrn_reflns_limit_h_min -14
_diffrn_reflns_limit_k_max 12
_diffrn_reflns_limit_k_min -12
_diffrn_reflns_limit_l_max 14
_diffrn_reflns_limit_l_min -14
_diffrn_reflns_number 27413
_diffrn_reflns_point_group_measured_fraction_full 0.989
_diffrn_reflns_point_group_measured_fraction_max 0.971
_diffrn_reflns_theta_full 67.684
_diffrn_reflns_theta_max 73.933
_diffrn_reflns_theta_min 3.839
_diffrn_source 'fine-focus sealed X-ray tube'
_diffrn_source_type 'Enhance (Cu) X-ray Source'
_exptl_absorpt_coefficient_mu 0.648
_exptl_absorpt_correction_T_max 1.00000
_exptl_absorpt_correction_T_min 0.57521
_exptl_absorpt_correction_type multi-scan
_exptl_absorpt_process_details
;
CrysAlisPro 1.171.39.28b (Rigaku Oxford Diffraction, 2015)
Empirical absorption correction using spherical harmonics,
 implemented in SCALE3 ABSPACK scaling algorithm.
;
_exptl_crystal_colour colourless
_exptl_crystal_colour_primary colourless
_exptl_crystal_density_diffrn 1.238
_exptl_crystal_description plate
_exptl_crystal_F_000 532
_exptl_crystal_size_max 0.5
_exptl_crystal_size_mid 0.1
_exptl_crystal_size_min 0.05
_refine_diff_density_max 0.238
_refine_diff_density_min -0.332
_refine_diff_density_rms 0.036
_refine_ls_abs_structure_details
;
 Flack x determined using 2213 quotients [(I+)-(I-)]/[(I+)+(I-)]
 (Parsons, Flack and Wagner, Acta Cryst. B69 (2013) 249-259).
;
_refine_ls_abs_structure_Flack -0.11(10)
_refine_ls_extinction_method none
_refine_ls_goodness_of_fit_ref 1.064
_refine_ls_hydrogen_treatment constr
_refine_ls_matrix_type full
_refine_ls_number_parameters 331
_refine_ls_number_reflns 5210
_refine_ls_number_restraints 1
_refine_ls_restrained_S_all 1.064
_refine_ls_R_factor_all 0.0361
_refine_ls_R_factor_gt 0.0350
_refine_ls_shift/su_max 0.002
_refine_ls_shift/su_mean 0.000
_refine_ls_structure_factor_coef Fsqd
_refine_ls_weighting_details 'w=1/[\s^2^(Fo^2^)+(0.0527P)^2^+0.2613P] where P=(Fo^2^+2Fc^2^)/3'
_refine_ls_weighting_scheme calc
_refine_ls_wR_factor_gt 0.0928
_refine_ls_wR_factor_ref 0.0935
_reflns_Friedel_coverage 0.842
_reflns_Friedel_fraction_full 0.977
_reflns_Friedel_fraction_max 0.945
_reflns_number_gt 5023
_reflns_number_total 5210
_reflns_threshold_expression 'I > 2\s(I)'
_cod_data_source_file np0c01335_si_005.cif
_cod_data_source_block 20200109_pss-1
_cod_database_code 1563743
_shelx_shelxl_version_number 2014/7
_shelx_space_group_comment
;
The symmetry employed for this shelxl refinement is uniquely defined
by the following loop, which should always be used as a source of
symmetry information in preference to the above space-group names.
They are only intended as comments.
;
_shelx_estimated_absorpt_t_max 0.968
_shelx_estimated_absorpt_t_min 0.738
_reflns_odcompleteness_completeness 100.00
_reflns_odcompleteness_iscentric 1
_reflns_odcompleteness_theta 66.97
_olex2_refinement_description
;
1. Fixed Uiso
 At 1.2 times of:
  All C(H) groups, All C(H,H) groups, All N(H) groups
 At 1.5 times of:
  All C(H,H,H) groups, All O(H) groups
2.a Ternary CH refined with riding coordinates:
 C3(H3), C4(H4), C7(H7), C8(H8), C16(H16)
2.b Secondary CH2 refined with riding coordinates:
 C10(H10A,H10B), C15(H15A,H15B), C17(H17A,H17B), C18(H18A,H18B), C19(H19A,
 H19B), C20(H20A,H20B)
2.c Aromatic/amide H refined with riding coordinates:
 C2'(H2'), C5'(H5'), C6'(H6'), C7'(H7'), C8'(H8'), C13(H13), C14(H14),
 N1'(H1'), N2(H2)
2.d Idealised Me refined as rotating group:
 C11(H11A,H11B,H11C), C12(H12A,H12B,H12C), C22(H22A,H22B,H22C), C23(H23A,H23B,
 H23C)
2.e Idealised tetrahedral OH refined as rotating group:
 O2(H2A), O4(H4A)
;
_olex2_submission_special_instructions 'No special instructions were received'
_oxdiff_exptl_absorpt_empirical_details
;
Empirical correction (ABSPACK) includes:
- Absorption correction using spherical harmonics
- Frame scaling
;
_oxdiff_exptl_absorpt_empirical_full_max 1.689
_oxdiff_exptl_absorpt_empirical_full_min 0.505

loop_
_space_group_symop_operation_xyz
'x, y, z'
'-x, y+1/2, -z'

loop_
_atom_site_label
_atom_site_type_symbol
_atom_site_fract_x
_atom_site_fract_y
_atom_site_fract_z
_atom_site_U_iso_or_equiv
_atom_site_adp_type
_atom_site_occupancy
_atom_site_site_symmetry_order
_atom_site_calc_flag
_atom_site_refinement_flags_posn
_atom_site_refinement_flags_adp
_atom_site_refinement_flags_occupancy
_atom_site_disorder_assembly
_atom_site_disorder_group
C1 C 0.44221(19) 0.4098(2) 0.21866(17) 0.0207(4) Uani 1 1 d . . . . .
C2' C 0.5015(2) 0.5328(2) 0.67747(19) 0.0296(5) Uani 1 1 d . . . . .
H2' H 0.5789 0.5473 0.6695 0.036 Uiso 1 1 calc R . . . .
C3 C 0.3655(2) 0.4497(2) 0.38542(18) 0.0219(4) Uani 1 1 d . . . . .
H3 H 0.2830 0.4653 0.3904 0.026 Uiso 1 1 calc R . . . .
C3' C 0.4192(2) 0.4569(2) 0.60437(18) 0.0251(5) Uani 1 1 d . . . . .
C4 C 0.42150(19) 0.5834(2) 0.35645(17) 0.0194(4) Uani 1 1 d . . . . .
H4 H 0.4708 0.6209 0.4278 0.023 Uiso 1 1 calc R . . . .
C4' C 0.3124(2) 0.4617(2) 0.64845(18) 0.0252(5) Uani 1 1 d . . . . .
C5 C 0.32691(19) 0.6839(2) 0.30427(18) 0.0209(4) Uani 1 1 d . . . . .
C5' C 0.2000(2) 0.4032(3) 0.6143(2) 0.0305(5) Uani 1 1 d . . . . .
H5' H 0.1818 0.3488 0.5486 0.037 Uiso 1 1 calc R . . . .
C6 C 0.31049(19) 0.7314(2) 0.19605(18) 0.0220(4) Uani 1 1 d . . . . .
C6' C 0.1164(3) 0.4271(3) 0.6793(2) 0.0366(6) Uani 1 1 d . . . . .
H6' H 0.0415 0.3881 0.6574 0.044 Uiso 1 1 calc R . . . .
C7 C 0.3924(2) 0.6910(2) 0.11747(17) 0.0227(4) Uani 1 1 d . . . . .
H7 H 0.3579 0.6139 0.0701 0.027 Uiso 1 1 calc R . . . .
C7' C 0.1433(3) 0.5100(3) 0.7784(2) 0.0392(6) Uani 1 1 d . . . . .
H7' H 0.0857 0.5246 0.8210 0.047 Uiso 1 1 calc R . . . .
C8 C 0.51545(19) 0.6527(2) 0.18761(17) 0.0207(4) Uani 1 1 d . . . . .
H8 H 0.5474 0.7316 0.2338 0.025 Uiso 1 1 calc R . . . .
C8' C 0.2528(3) 0.5697(3) 0.8135(2) 0.0355(6) Uani 1 1 d . . . . .
H8' H 0.2697 0.6254 0.8783 0.043 Uiso 1 1 calc R . . . .
C9 C 0.50266(19) 0.5388(2) 0.27485(17) 0.0202(4) Uani 1 1 d . . . . .
C9' C 0.3378(2) 0.5439(2) 0.74881(18) 0.0292(5) Uani 1 1 d . . . . .
C10 C 0.4340(2) 0.3830(2) 0.49767(18) 0.0251(5) Uani 1 1 d . . . . .
H10A H 0.4061 0.2914 0.5008 0.030 Uiso 1 1 calc R . . . .
H10B H 0.5177 0.3795 0.4966 0.030 Uiso 1 1 calc R . . . .
C11 C 0.2494(2) 0.7285(2) 0.38570(19) 0.0254(5) Uani 1 1 d . . . . .
H11A H 0.1701 0.6955 0.3577 0.038 Uiso 1 1 calc GR . . . .
H11B H 0.2481 0.8249 0.3889 0.038 Uiso 1 1 calc GR . . . .
H11C H 0.2811 0.6933 0.4620 0.038 Uiso 1 1 calc GR . . . .
C12 C 0.2139(2) 0.8298(2) 0.14681(19) 0.0272(5) Uani 1 1 d . . . . .
H12A H 0.1463 0.8134 0.1798 0.041 Uiso 1 1 calc GR . . . .
H12B H 0.1914 0.8192 0.0640 0.041 Uiso 1 1 calc GR . . . .
H12C H 0.2422 0.9196 0.1651 0.041 Uiso 1 1 calc GR . . . .
C13 C 0.5998(2) 0.6206(2) 0.11019(17) 0.0219(4) Uani 1 1 d . . . . .
H13 H 0.5838 0.5467 0.0609 0.026 Uiso 1 1 calc R . . . .
C14 C 0.6958(2) 0.6937(2) 0.10985(19) 0.0252(5) Uani 1 1 d . . . . .
H14 H 0.7095 0.7677 0.1592 0.030 Uiso 1 1 calc R . . . .
C15 C 0.7839(2) 0.6670(3) 0.0367(2) 0.0299(5) Uani 1 1 d . . . . .
H15A H 0.7952 0.7491 -0.0040 0.036 Uiso 1 1 calc R . . . .
H15B H 0.7510 0.6002 -0.0214 0.036 Uiso 1 1 calc R . . . .
C16 C 0.9059(2) 0.6176(3) 0.1045(2) 0.0304(5) Uani 1 1 d . . . . .
H16 H 0.9407 0.6883 0.1594 0.036 Uiso 1 1 calc R . . . .
C17 C 0.8949(2) 0.4889(3) 0.1749(2) 0.0311(5) Uani 1 1 d . . . . .
H17A H 0.8237 0.4409 0.1370 0.037 Uiso 1 1 calc R . . . .
H17B H 0.9624 0.4312 0.1741 0.037 Uiso 1 1 calc R . . . .
C18 C 0.8893(2) 0.5163(3) 0.30150(19) 0.0294(5) Uani 1 1 d . . . . .
H18A H 0.9692 0.5313 0.3467 0.035 Uiso 1 1 calc R . . . .
H18B H 0.8442 0.5980 0.3045 0.035 Uiso 1 1 calc R . . . .
C19 C 0.8327(2) 0.4022(2) 0.3570(2) 0.0281(5) Uani 1 1 d . . . . .
H19A H 0.8688 0.3177 0.3426 0.034 Uiso 1 1 calc R . . . .
H19B H 0.8488 0.4159 0.4404 0.034 Uiso 1 1 calc R . . . .
C20 C 0.69880(19) 0.3933(2) 0.31020(18) 0.0234(4) Uani 1 1 d . . . . .
H20A H 0.6829 0.3893 0.2261 0.028 Uiso 1 1 calc R . . . .
H20B H 0.6703 0.3102 0.3374 0.028 Uiso 1 1 calc R . . . .
C21 C 0.63019(19) 0.5085(2) 0.34512(16) 0.0207(4) Uani 1 1 d . . . . .
C22 C 0.9884(2) 0.5949(3) 0.0211(2) 0.0355(6) Uani 1 1 d . . . . .
H22A H 0.9558 0.5263 -0.0339 0.053 Uiso 1 1 calc GR . . . .
H22B H 1.0653 0.5673 0.0643 0.053 Uiso 1 1 calc GR . . . .
H22C H 0.9959 0.6770 -0.0194 0.053 Uiso 1 1 calc GR . . . .
N1' N 0.4533(2) 0.5852(2) 0.76508(16) 0.0323(5) Uani 1 1 d . . . . .
H1' H 0.4900 0.6356 0.8208 0.039 Uiso 1 1 calc R . . . .
N2 N 0.36832(17) 0.36756(19) 0.28381(15) 0.0232(4) Uani 1 1 d . . . . .
H2 H 0.3253 0.2967 0.2669 0.028 Uiso 1 1 calc R . . . .
O1 O 0.46044(13) 0.35155(15) 0.13179(12) 0.0239(3) Uani 1 1 d . . . . .
O2 O 0.39848(15) 0.80286(17) 0.04274(14) 0.0294(4) Uani 1 1 d . . . . .
H2A H 0.4555 0.7935 0.0126 0.044 Uiso 1 1 calc GR . . . .
O3 O 0.67296(14) 0.58077(17) 0.42685(12) 0.0265(3) Uani 1 1 d . . . . .
C23 C 0.8897(3) 0.6971(5) 0.6764(3) 0.0652(11) Uani 1 1 d . . . . .
H23A H 0.9346 0.6470 0.6314 0.098 Uiso 1 1 calc GR . . . .
H23B H 0.9272 0.6899 0.7573 0.098 Uiso 1 1 calc GR . . . .
H23C H 0.8865 0.7898 0.6534 0.098 Uiso 1 1 calc GR . . . .
O4 O 0.77673(17) 0.6464(2) 0.65809(16) 0.0407(4) Uani 1 1 d . . . . .
H4A H 0.7525 0.6301 0.5888 0.061 Uiso 1 1 calc GR . . . .

loop_
_atom_site_aniso_label
_atom_site_aniso_U_11
_atom_site_aniso_U_22
_atom_site_aniso_U_33
_atom_site_aniso_U_23
_atom_site_aniso_U_13
_atom_site_aniso_U_12
C1 0.0318(11) 0.0144(9) 0.0178(9) 0.0016(7) 0.0093(8) 0.0022(8)
C2' 0.0468(14) 0.0192(11) 0.0244(10) 0.0044(9) 0.0114(9) 0.0008(10)
C3 0.0359(11) 0.0138(10) 0.0199(10) 0.0000(8) 0.0144(8) -0.0013(9)
C3' 0.0424(13) 0.0150(10) 0.0203(10) 0.0034(8) 0.0119(9) 0.0007(9)
C4 0.0324(11) 0.0132(9) 0.0155(8) -0.0008(8) 0.0118(8) -0.0010(8)
C4' 0.0458(13) 0.0150(10) 0.0181(10) 0.0050(8) 0.0140(9) 0.0039(9)
C5 0.0305(11) 0.0130(10) 0.0215(10) 0.0004(8) 0.0109(8) -0.0010(8)
C5' 0.0475(14) 0.0231(12) 0.0245(11) 0.0011(9) 0.0157(10) -0.0016(10)
C6 0.0305(11) 0.0156(10) 0.0216(10) 0.0011(8) 0.0093(8) -0.0016(8)
C6' 0.0466(14) 0.0350(15) 0.0328(12) 0.0064(10) 0.0185(11) 0.0013(11)
C7 0.0363(12) 0.0168(10) 0.0173(10) 0.0022(8) 0.0110(8) -0.0002(9)
C7' 0.0594(17) 0.0362(15) 0.0295(12) 0.0084(11) 0.0259(12) 0.0140(13)
C8 0.0329(11) 0.0138(10) 0.0176(9) 0.0005(7) 0.0105(8) -0.0006(8)
C8' 0.0649(17) 0.0259(13) 0.0194(10) 0.0020(9) 0.0173(11) 0.0111(12)
C9 0.0309(11) 0.0153(10) 0.0172(9) -0.0003(8) 0.0112(8) -0.0008(8)
C9' 0.0525(15) 0.0180(11) 0.0187(10) 0.0054(8) 0.0115(10) 0.0038(10)
C10 0.0413(12) 0.0147(10) 0.0230(10) 0.0020(8) 0.0151(9) 0.0022(9)
C11 0.0357(12) 0.0207(11) 0.0232(10) -0.0005(8) 0.0136(9) 0.0034(9)
C12 0.0339(12) 0.0226(12) 0.0260(11) 0.0046(9) 0.0085(9) 0.0010(9)
C13 0.0359(11) 0.0154(10) 0.0168(9) 0.0005(8) 0.0108(8) 0.0001(8)
C14 0.0393(12) 0.0178(11) 0.0219(10) -0.0016(8) 0.0141(9) -0.0005(9)
C15 0.0415(13) 0.0271(13) 0.0266(11) -0.0034(9) 0.0191(10) -0.0068(10)
C16 0.0384(13) 0.0288(13) 0.0291(11) -0.0074(10) 0.0185(10) -0.0087(10)
C17 0.0391(13) 0.0285(13) 0.0309(12) -0.0051(10) 0.0186(10) -0.0006(10)
C18 0.0340(12) 0.0301(13) 0.0267(11) -0.0031(10) 0.0124(9) -0.0022(10)
C19 0.0347(12) 0.0250(12) 0.0268(11) 0.0000(9) 0.0114(9) 0.0036(10)
C20 0.0345(11) 0.0165(10) 0.0217(10) 0.0001(8) 0.0116(8) 0.0023(9)
C21 0.0334(11) 0.0150(10) 0.0171(9) 0.0016(8) 0.0127(8) -0.0008(8)
C22 0.0397(13) 0.0387(15) 0.0338(12) -0.0095(11) 0.0203(10) -0.0084(11)
N1' 0.0547(13) 0.0203(10) 0.0212(9) 0.0002(8) 0.0071(8) -0.0013(9)
N2 0.0382(10) 0.0138(9) 0.0209(8) -0.0029(7) 0.0136(7) -0.0043(7)
O1 0.0383(8) 0.0177(8) 0.0185(7) -0.0027(6) 0.0122(6) -0.0012(6)
O2 0.0404(9) 0.0260(9) 0.0269(8) 0.0120(7) 0.0183(7) 0.0054(7)
O3 0.0365(8) 0.0222(8) 0.0220(7) -0.0054(6) 0.0092(6) 0.0002(7)
C23 0.0462(18) 0.103(3) 0.0445(18) 0.001(2) 0.0066(13) 0.0069(19)
O4 0.0496(11) 0.0397(11) 0.0322(9) -0.0100(8) 0.0082(8) 0.0031(9)

loop_
_atom_type_symbol
_atom_type_description
_atom_type_scat_dispersion_real
_atom_type_scat_dispersion_imag
_atom_type_scat_source
C C 0.0181 0.0091 'International Tables Vol C Tables 4.2.6.8 and 6.1.1.4'
H H 0.0000 0.0000 'International Tables Vol C Tables 4.2.6.8 and 6.1.1.4'
N N 0.0311 0.0180 'International Tables Vol C Tables 4.2.6.8 and 6.1.1.4'
O O 0.0492 0.0322 'International Tables Vol C Tables 4.2.6.8 and 6.1.1.4'

loop_
_geom_angle_atom_site_label_1
_geom_angle_atom_site_label_2
_geom_angle_atom_site_label_3
_geom_angle
_geom_angle_site_symmetry_1
_geom_angle_site_symmetry_3
_geom_angle_publ_flag
N2 C1 C9 107.47(17) . . ?
O1 C1 C9 127.19(19) . . ?
O1 C1 N2 125.3(2) . . ?
C3' C2' N1' 110.1(2) . . ?
C10 C3 C4 113.69(18) . . ?
N2 C3 C4 102.29(15) . . ?
N2 C3 C10 111.56(17) . . ?
C2' C3' C4' 106.6(2) . . ?
C2' C3' C10 127.6(2) . . ?
C4' C3' C10 125.8(2) . . ?
C3 C4 C9 103.37(16) . . ?
C5 C4 C3 111.08(17) . . ?
C5 C4 C9 114.72(16) . . ?
C5' C4' C3' 134.1(2) . . ?
C5' C4' C9' 119.3(2) . . ?
C9' C4' C3' 106.7(2) . . ?
C4 C5 C11 114.21(17) . . ?
C6 C5 C4 124.16(19) . . ?
C6 C5 C11 121.6(2) . . ?
C6' C5' C4' 119.1(2) . . ?
C5 C6 C7 121.1(2) . . ?
C5 C6 C12 122.5(2) . . ?
C12 C6 C7 116.45(18) . . ?
C5' C6' C7' 120.7(3) . . ?
C6 C7 C8 111.42(17) . . ?
O2 C7 C6 107.10(17) . . ?
O2 C7 C8 111.21(18) . . ?
C8' C7' C6' 121.5(2) . . ?
C7 C8 C9 109.07(17) . . ?
C13 C8 C7 111.82(17) . . ?
C13 C8 C9 114.47(17) . . ?
C7' C8' C9' 117.8(2) . . ?
C1 C9 C4 103.16(16) . . ?
C1 C9 C8 114.89(16) . . ?
C1 C9 C21 110.77(17) . . ?
C4 C9 C8 111.20(17) . . ?
C4 C9 C21 110.84(16) . . ?
C21 C9 C8 106.07(16) . . ?
C8' C9' C4' 121.7(2) . . ?
N1' C9' C4' 107.8(2) . . ?
N1' C9' C8' 130.6(2) . . ?
C3' C10 C3 112.39(18) . . ?
C14 C13 C8 122.48(19) . . ?
C13 C14 C15 125.4(2) . . ?
C14 C15 C16 114.62(19) . . ?
C15 C16 C17 111.67(19) . . ?
C22 C16 C15 109.9(2) . . ?
C22 C16 C17 111.2(2) . . ?
C18 C17 C16 113.8(2) . . ?
C19 C18 C17 113.6(2) . . ?
C20 C19 C18 112.51(19) . . ?
C21 C20 C19 114.23(18) . . ?
C20 C21 C9 119.82(17) . . ?
O3 C21 C9 118.65(19) . . ?
O3 C21 C20 121.5(2) . . ?
C9' N1' C2' 108.9(2) . . ?
C1 N2 C3 115.50(18) . . ?

loop_
_geom_bond_atom_site_label_1
_geom_bond_atom_site_label_2
_geom_bond_distance
_geom_bond_site_symmetry_2
_geom_bond_publ_flag
C1 C9 1.538(3) . ?
C1 N2 1.337(3) . ?
C1 O1 1.236(3) . ?
C2' C3' 1.362(3) . ?
C2' N1' 1.381(3) . ?
C3 C4 1.549(3) . ?
C3 C10 1.535(3) . ?
C3 N2 1.458(3) . ?
C3' C4' 1.441(3) . ?
C3' C10 1.501(3) . ?
C4 C5 1.508(3) . ?
C4 C9 1.550(3) . ?
C4' C5' 1.397(4) . ?
C4' C9' 1.416(3) . ?
C5 C6 1.336(3) . ?
C5 C11 1.518(3) . ?
C5' C6' 1.381(3) . ?
C6 C7 1.518(3) . ?
C6 C12 1.501(3) . ?
C6' C7' 1.408(4) . ?
C7 C8 1.525(3) . ?
C7 O2 1.431(2) . ?
C7' C8' 1.375(4) . ?
C8 C9 1.560(3) . ?
C8 C13 1.510(3) . ?
C8' C9' 1.394(3) . ?
C9 C21 1.551(3) . ?
C9' N1' 1.368(3) . ?
C13 C14 1.327(3) . ?
C14 C15 1.497(3) . ?
C15 C16 1.539(4) . ?
C16 C17 1.546(3) . ?
C16 C22 1.531(3) . ?
C17 C18 1.535(3) . ?
C18 C19 1.528(3) . ?
C19 C20 1.524(3) . ?
C20 C21 1.502(3) . ?
C21 O3 1.217(3) . ?
C23 O4 1.370(4) . ?

loop_
_geom_hbond_atom_site_label_D
_geom_hbond_atom_site_label_H
_geom_hbond_atom_site_label_A
_geom_hbond_distance_DH
_geom_hbond_distance_HA
_geom_hbond_distance_DA
_geom_hbond_angle_DHA
_geom_hbond_site_symmetry_A
O4 H4A O3 0.82 1.99 2.805(2) 171.9 .

loop_
_geom_torsion_atom_site_label_1
_geom_torsion_atom_site_label_2
_geom_torsion_atom_site_label_3
_geom_torsion_atom_site_label_4
_geom_torsion
_geom_torsion_site_symmetry_1
_geom_torsion_site_symmetry_2
_geom_torsion_site_symmetry_3
_geom_torsion_site_symmetry_4
_geom_torsion_publ_flag
C1 C9 C21 C20 28.3(2) . . . . ?
C1 C9 C21 O3 -152.84(18) . . . . ?
C2' C3' C4' C5' -178.4(3) . . . . ?
C2' C3' C4' C9' 0.3(2) . . . . ?
C2' C3' C10 C3 -108.1(3) . . . . ?
C3 C4 C5 C6 -115.7(2) . . . . ?
C3 C4 C5 C11 64.2(2) . . . . ?
C3 C4 C9 C1 27.0(2) . . . . ?
C3 C4 C9 C8 150.65(17) . . . . ?
C3 C4 C9 C21 -91.62(19) . . . . ?
C3' C2' N1' C9' -0.4(3) . . . . ?
C3' C4' C5' C6' 178.6(2) . . . . ?
C3' C4' C9' C8' -179.9(2) . . . . ?
C3' C4' C9' N1' -0.6(2) . . . . ?
C4 C3 C10 C3' 72.3(2) . . . . ?
C4 C3 N2 C1 17.9(2) . . . . ?
C4 C5 C6 C7 -3.0(3) . . . . ?
C4 C5 C6 C12 178.97(19) . . . . ?
C4 C9 C21 C20 142.14(18) . . . . ?
C4 C9 C21 O3 -39.0(2) . . . . ?
C4' C3' C10 C3 71.1(3) . . . . ?
C4' C5' C6' C7' 0.4(4) . . . . ?
C4' C9' N1' C2' 0.6(3) . . . . ?
C5 C4 C9 C1 -94.11(19) . . . . ?
C5 C4 C9 C8 29.6(2) . . . . ?
C5 C4 C9 C21 147.29(18) . . . . ?
C5 C6 C7 C8 -26.5(3) . . . . ?
C5 C6 C7 O2 -148.3(2) . . . . ?
C5' C4' C9' C8' -1.0(3) . . . . ?
C5' C4' C9' N1' 178.3(2) . . . . ?
C5' C6' C7' C8' 0.1(4) . . . . ?
C6 C7 C8 C9 55.8(2) . . . . ?
C6 C7 C8 C13 -176.53(18) . . . . ?
C6' C7' C8' C9' -1.0(4) . . . . ?
C7 C8 C9 C1 59.0(2) . . . . ?
C7 C8 C9 C4 -57.7(2) . . . . ?
C7 C8 C9 C21 -178.33(16) . . . . ?
C7 C8 C13 C14 115.7(2) . . . . ?
C7' C8' C9' C4' 1.4(3) . . . . ?
C7' C8' C9' N1' -177.7(2) . . . . ?
C8 C9 C21 C20 -97.0(2) . . . . ?
C8 C9 C21 O3 81.9(2) . . . . ?
C8 C13 C14 C15 179.3(2) . . . . ?
C8' C9' N1' C2' 179.8(2) . . . . ?
C9 C1 N2 C3 -0.4(2) . . . . ?
C9 C4 C5 C6 1.0(3) . . . . ?
C9 C4 C5 C11 -179.01(18) . . . . ?
C9 C8 C13 C14 -119.6(2) . . . . ?
C9' C4' C5' C6' 0.0(3) . . . . ?
C10 C3 C4 C5 -142.98(17) . . . . ?
C10 C3 C4 C9 93.49(19) . . . . ?
C10 C3 N2 C1 -104.0(2) . . . . ?
C10 C3' C4' C5' 2.2(4) . . . . ?
C10 C3' C4' C9' -179.1(2) . . . . ?
C11 C5 C6 C7 177.0(2) . . . . ?
C11 C5 C6 C12 -1.0(3) . . . . ?
C12 C6 C7 C8 151.59(19) . . . . ?
C12 C6 C7 O2 29.8(3) . . . . ?
C13 C8 C9 C1 -67.2(2) . . . . ?
C13 C8 C9 C4 176.15(17) . . . . ?
C13 C8 C9 C21 55.6(2) . . . . ?
C13 C14 C15 C16 -109.8(3) . . . . ?
C14 C15 C16 C17 56.6(3) . . . . ?
C14 C15 C16 C22 -179.5(2) . . . . ?
C15 C16 C17 C18 -94.7(2) . . . . ?
C16 C17 C18 C19 158.1(2) . . . . ?
C17 C18 C19 C20 -72.2(3) . . . . ?
C18 C19 C20 C21 -68.8(2) . . . . ?
C19 C20 C21 C9 160.26(18) . . . . ?
C19 C20 C21 O3 -18.6(3) . . . . ?
C22 C16 C17 C18 142.1(2) . . . . ?
N1' C2' C3' C4' 0.0(3) . . . . ?
N1' C2' C3' C10 179.4(2) . . . . ?
N2 C1 C9 C4 -17.3(2) . . . . ?
N2 C1 C9 C8 -138.49(18) . . . . ?
N2 C1 C9 C21 101.35(19) . . . . ?
N2 C3 C4 C5 96.61(18) . . . . ?
N2 C3 C4 C9 -26.9(2) . . . . ?
N2 C3 C10 C3' -172.63(18) . . . . ?
O1 C1 C9 C4 165.1(2) . . . . ?
O1 C1 C9 C8 44.0(3) . . . . ?
O1 C1 C9 C21 -76.2(3) . . . . ?
O1 C1 N2 C3 177.2(2) . . . . ?
O2 C7 C8 C9 175.24(16) . . . . ?
O2 C7 C8 C13 -57.1(2) . . . . ?
